data_4340123
loop_
_publ_author_name
'Nakamura, Go'
'Okamura, Masaya'
'Yoshida, Masaki'
'Suzuki, Takayoshi'
'Takagi, Hideo D.'
'Kondo, Mio'
'Masaoka, Shigeyuki'

_publ_section_title
;
 Electrochemical Behavior of Phosphine-Substituted Ruthenium(II)
 Polypyridine Complexes with a Single Labile Ligand.
;
_journal_issue 14
_journal_name_full 'Inorganic chemistry'
_journal_page_first 7214
_journal_page_last 7226
_journal_paper_doi 10.1021/ic5003644
_journal_volume 53
_journal_year 2014
_chemical_compound_source 'synthesis as described'
_chemical_formula_moiety 'C47 H38 N4 P2 Ru, 2(F6 P), C H2 Cl2'
_chemical_formula_sum 'C48 H40 Cl2 F12 N4 P4 Ru'
_chemical_formula_weight 1196.69
_chemical_name_systematic
;
 Ru_trpy_dppbz_MeCN_PF6
;
_space_group_IT_number 61
_symmetry_cell_setting orthorhombic
_symmetry_Int_Tables_number 61
_symmetry_space_group_name_Hall '-P 2ac 2ab'
_symmetry_space_group_name_H-M 'P b c a'
_atom_sites_solution_hydrogens geom
_atom_sites_solution_primary direct
_atom_sites_solution_secondary difmap
_audit_creation_date 2013-01-31T14:42:11-00:00
_audit_creation_method 'WinGX routine CIF_UPDATE'
_cell_angle_alpha 90
_cell_angle_beta 90
_cell_angle_gamma 90
_cell_formula_units_Z 8
_cell_length_a 13.2623(11)
_cell_length_b 22.7489(19)
_cell_length_c 32.187(3)
_cell_measurement_reflns_used 20443
_cell_measurement_temperature 123(2)
_cell_measurement_theta_max 27.4816
_cell_measurement_theta_min 3.0285
_cell_measurement_wavelength 0.71073
_cell_volume 9710.9(15)
_computing_cell_refinement 'CrystalClear (Rigaku Inc., 2008)'
_computing_data_collection 'CrystalClear (Rigaku Inc., 2008)'
_computing_data_reduction 'CrystalClear (Rigaku Inc., 2008), SORTAV (Blessing, 1995)'
_computing_molecular_graphics 'Ortep-3 for Windows (Farrugia, 1997)'
_computing_publication_material 'WinGX publication routines (Farrugia, 1999)'
_computing_structure_refinement 'SHELXL-97 (Sheldrick, 2008)'
_computing_structure_solution 'SIR92 (Giacovazzo et al, 1993)'
_diffrn_ambient_temperature 123(2)
_diffrn_detector_area_resol_mean 28.5714
_diffrn_measured_fraction_theta_full 0.998
_diffrn_measured_fraction_theta_max 0.998
_diffrn_measurement_device_type 'Rigaku Saturn70'
_diffrn_measurement_method \w
_diffrn_radiation_monochromator 'Graphite Monochromator'
_diffrn_radiation_source 'Rotating Anode'
_diffrn_radiation_type 'Mo K\a'
_diffrn_radiation_wavelength 0.71073
_diffrn_reflns_av_R_equivalents 0.0443
_diffrn_reflns_av_unetI/netI 0.0321
_diffrn_reflns_limit_h_max 17
_diffrn_reflns_limit_h_min -17
_diffrn_reflns_limit_k_max 26
_diffrn_reflns_limit_k_min -29
_diffrn_reflns_limit_l_max 41
_diffrn_reflns_limit_l_min -35
_diffrn_reflns_number 72182
_diffrn_reflns_theta_full 27.49
_diffrn_reflns_theta_max 27.49
_diffrn_reflns_theta_min 3.03
_exptl_absorpt_coefficient_mu 0.652
_exptl_absorpt_correction_T_max 1.0000
_exptl_absorpt_correction_T_min 0.9260
_exptl_absorpt_correction_type multi-scan
_exptl_absorpt_process_details 'REQAB (Rigaku, 1998)'
_exptl_crystal_colour yellow
_exptl_crystal_density_diffrn 1.637
_exptl_crystal_density_method 'not measured'
_exptl_crystal_description platelet
_exptl_crystal_F_000 4816
_exptl_crystal_size_max 0.3
_exptl_crystal_size_mid 0.15
_exptl_crystal_size_min 0.05
_refine_diff_density_max 2.15
_refine_diff_density_min -1.135
_refine_diff_density_rms 0.108
_refine_ls_extinction_method none
_refine_ls_goodness_of_fit_ref 1.086
_refine_ls_hydrogen_treatment constr
_refine_ls_matrix_type full
_refine_ls_number_parameters 641
_refine_ls_number_reflns 11118
_refine_ls_number_restraints 0
_refine_ls_restrained_S_all 1.086
_refine_ls_R_factor_all 0.0701
_refine_ls_R_factor_gt 0.0554
_refine_ls_shift/su_max 0.001
_refine_ls_shift/su_mean 0
_refine_ls_structure_factor_coef Fsqd
_refine_ls_weighting_details 'calc w=1/[\s^2^(Fo^2^)+(0.0703P)^2^+22.9074P] where P=(Fo^2^+2Fc^2^)/3'
_refine_ls_weighting_scheme calc
_refine_ls_wR_factor_gt 0.1371
_refine_ls_wR_factor_ref 0.1491
_reflns_number_gt 9018
_reflns_number_total 11118
_reflns_threshold_expression >2\s(I)
_cod_data_source_file ic5003644_si_005.cif
_cod_data_source_block Ru_trpy_dppbz_MeCN_PF6
_cod_depositor_comments
;
The following automatic conversions were performed:

'_exptl_absorpt_correction_type' value 'Multi-scan' changed to
'multi-scan' according to
/usr/data/users/saulius/crontab/automatic-downloads/rss-feeds/ACS/lib/dictionaries/cif_core.dic
dictionary named 'cif_core.dic' version 2.4.2 from 2011-04-26.

Automatic conversion script
Id: cif_fix_values 2281 2013-09-26 08:29:07Z andrius 

 Adding full bibliography for 4340118--4340124.cif.
;
_cod_database_code 4340123

loop_
_symmetry_equiv_pos_as_xyz
'x, y, z'
'-x+1/2, -y, z+1/2'
'x+1/2, -y+1/2, -z'
'-x, y+1/2, -z+1/2'
'-x, -y, -z'
'x-1/2, y, -z-1/2'
'-x-1/2, y-1/2, z'
'x, -y-1/2, z-1/2'

loop_
_atom_site_label
_atom_site_type_symbol
_atom_site_fract_x
_atom_site_fract_y
_atom_site_fract_z
_atom_site_U_iso_or_equiv
_atom_site_adp_type
_atom_site_occupancy
_atom_site_symmetry_multiplicity
_atom_site_calc_flag
_atom_site_refinement_flags
Ru1 Ru 0.161015(19) 0.185611(12) 0.132563(8) 0.01818(9) Uani 1 1 d .
P3 P -0.40496(8) 0.02635(5) 0.13551(3) 0.0284(2) Uani 1 1 d .
P2 P 0.13965(6) 0.16129(4) 0.06352(3) 0.02040(18) Uani 1 1 d .
P4 P 0.02531(8) -0.15827(4) 0.20754(3) 0.0301(2) Uani 1 1 d .
P1 P -0.00918(6) 0.17058(4) 0.13625(3) 0.01937(18) Uani 1 1 d .
Cl1 Cl -0.03940(13) -0.06326(6) 0.08518(4) 0.0651(4) Uani 1 1 d .
Cl2 Cl 0.13285(13) -0.14121(9) 0.07579(5) 0.0823(5) Uani 1 1 d .
F11 F -0.07183(17) -0.18014(11) 0.18183(8) 0.0376(6) Uani 1 1 d .
F6 F -0.29505(19) 0.00019(12) 0.12862(8) 0.0449(6) Uani 1 1 d .
F8 F 0.12256(19) -0.13653(11) 0.23293(8) 0.0426(6) Uani 1 1 d .
F1 F -0.38930(19) 0.06894(11) 0.09606(8) 0.0418(6) Uani 1 1 d .
F4 F -0.4221(2) -0.01541(12) 0.17438(8) 0.0510(7) Uani 1 1 d .
F7 F 0.0276(2) -0.09993(11) 0.18048(9) 0.0478(7) Uani 1 1 d .
F3 F -0.51584(19) 0.05355(13) 0.14148(8) 0.0457(6) Uani 1 1 d .
F5 F -0.4507(2) -0.02249(11) 0.10542(8) 0.0474(7) Uani 1 1 d .
F9 F -0.0466(2) -0.12591(16) 0.23970(9) 0.0642(9) Uani 1 1 d .
F12 F 0.0962(2) -0.18957(13) 0.17449(10) 0.0564(8) Uani 1 1 d .
F2 F -0.3595(2) 0.07637(13) 0.16492(9) 0.0571(8) Uani 1 1 d .
N3 N 0.1769(2) 0.10067(12) 0.15754(9) 0.0209(6) Uani 1 1 d .
F10 F 0.0211(3) -0.21676(14) 0.23405(11) 0.0722(11) Uani 1 1 d .
C28 C -0.0457(2) 0.12673(16) 0.18153(11) 0.0223(7) Uani 1 1 d .
N2 N 0.1821(2) 0.20350(13) 0.19356(9) 0.0205(6) Uani 1 1 d .
C33 C -0.0421(3) 0.15343(17) 0.22113(11) 0.0261(7) Uani 1 1 d .
H33 H -0.0325 0.1938 0.2233 0.031 Uiso 1 1 calc R
N4 N 0.3191(2) 0.19401(13) 0.12816(9) 0.0236(6) Uani 1 1 d .
N1 N 0.1497(2) 0.27842(13) 0.13424(9) 0.0214(6) Uani 1 1 d .
C19 C -0.0971(3) 0.05788(17) 0.02264(12) 0.0289(8) Uani 1 1 d .
H19 H -0.1132 0.0348 -0.0003 0.035 Uiso 1 1 calc R
C34 C 0.1215(3) 0.22149(15) 0.02635(10) 0.0232(7) Uani 1 1 d .
C15 C 0.1682(3) 0.04808(16) 0.13849(11) 0.0233(7) Uani 1 1 d .
H15 H 0.1594 0.0474 0.1098 0.028 Uiso 1 1 calc R
C16 C -0.0475(3) 0.12647(15) 0.09155(11) 0.0213(7) Uani 1 1 d .
C2 C 0.1073(3) 0.37519(17) 0.10984(12) 0.0305(8) Uani 1 1 d .
H2 H 0.0842 0.3987 0.0882 0.037 Uiso 1 1 calc R
C9 C 0.2146(3) 0.16875(17) 0.26186(11) 0.0261(7) Uani 1 1 d .
H9 H 0.2222 0.1378 0.2805 0.031 Uiso 1 1 calc R
C13 C 0.1829(3) -0.00473(17) 0.20169(13) 0.0311(8) Uani 1 1 d .
H13 H 0.1848 -0.04 0.2163 0.037 Uiso 1 1 calc R
C1 C 0.1204(3) 0.31541(15) 0.10422(12) 0.0273(8) Uani 1 1 d .
H1 H 0.108 0.2999 0.078 0.033 Uiso 1 1 calc R
C21 C -0.1421(3) 0.09880(16) 0.08916(12) 0.0262(7) Uani 1 1 d .
H21 H -0.1884 0.1032 0.1106 0.031 Uiso 1 1 calc R
C4 C 0.1614(3) 0.36191(16) 0.17961(12) 0.0268(7) Uani 1 1 d .
H4 H 0.1776 0.3772 0.2056 0.032 Uiso 1 1 calc R
C10 C 0.1959(2) 0.15800(15) 0.21993(11) 0.0218(7) Uani 1 1 d .
C12 C 0.1911(3) 0.04828(16) 0.22254(12) 0.0269(7) Uani 1 1 d .
H12 H 0.1982 0.0491 0.2513 0.032 Uiso 1 1 calc R
C36 C 0.1948(4) 0.30560(18) -0.00771(13) 0.0377(9) Uani 1 1 d .
H36 H 0.2516 0.3271 -0.0152 0.045 Uiso 1 1 calc R
C17 C 0.0214(2) 0.11979(15) 0.05908(11) 0.0220(7) Uani 1 1 d .
C14 C 0.1719(3) -0.00492(17) 0.15958(13) 0.0296(8) Uani 1 1 d .
H14 H 0.167 -0.0403 0.1452 0.036 Uiso 1 1 calc R
C32 C -0.0527(3) 0.11985(19) 0.25680(12) 0.0323(9) Uani 1 1 d .
H32 H -0.0507 0.1378 0.2828 0.039 Uiso 1 1 calc R
C24 C -0.2267(3) 0.2922(2) 0.10559(14) 0.0413(10) Uani 1 1 d .
H24 H -0.2779 0.2959 0.086 0.05 Uiso 1 1 calc R
C20 C -0.1665(3) 0.06470(16) 0.05456(12) 0.0278(8) Uani 1 1 d .
H20 H -0.2292 0.0465 0.0529 0.033 Uiso 1 1 calc R
C40 C 0.2358(3) 0.11774(15) 0.03647(11) 0.0242(7) Uani 1 1 d .
C29 C -0.0609(3) 0.06642(16) 0.17965(12) 0.0281(8) Uani 1 1 d .
H29 H -0.0637 0.048 0.1539 0.034 Uiso 1 1 calc R
C27 C -0.0760(3) 0.28043(16) 0.16401(12) 0.0274(8) Uani 1 1 d .
H27 H -0.0258 0.2767 0.184 0.033 Uiso 1 1 calc R
C22 C -0.0919(3) 0.23489(15) 0.13544(11) 0.0224(7) Uani 1 1 d .
C8 C 0.2215(3) 0.22639(17) 0.27526(11) 0.0269(7) Uani 1 1 d .
H8 H 0.2338 0.2343 0.3031 0.032 Uiso 1 1 calc R
C44 C 0.3059(3) 0.07865(19) -0.02749(12) 0.0348(9) Uani 1 1 d .
H44 H 0.3045 0.0755 -0.0563 0.042 Uiso 1 1 calc R
C23 C -0.1684(3) 0.24190(17) 0.10629(12) 0.0297(8) Uani 1 1 d .
H23 H -0.1804 0.2123 0.087 0.036 Uiso 1 1 calc R
C11 C 0.1886(2) 0.10027(16) 0.19980(11) 0.0234(7) Uani 1 1 d .
C3 C 0.1293(3) 0.39939(17) 0.14813(13) 0.0305(8) Uani 1 1 d .
H3 H 0.1228 0.4396 0.1527 0.037 Uiso 1 1 calc R
C26 C -0.1341(3) 0.33081(18) 0.16285(13) 0.0337(9) Uani 1 1 d .
H26 H -0.1221 0.3608 0.1819 0.04 Uiso 1 1 calc R
C18 C -0.0040(3) 0.08539(16) 0.02478(11) 0.0260(7) Uani 1 1 d .
H18 H 0.0419 0.0809 0.0032 0.031 Uiso 1 1 calc R
C7 C 0.2103(3) 0.27274(16) 0.24724(12) 0.0261(7) Uani 1 1 d .
H7 H 0.2159 0.3115 0.2561 0.031 Uiso 1 1 calc R
C45 C 0.2349(3) 0.11233(17) -0.00685(11) 0.0280(8) Uani 1 1 d .
H45 H 0.1855 0.1318 -0.0221 0.034 Uiso 1 1 calc R
C41 C 0.3116(3) 0.08900(16) 0.05860(12) 0.0271(7) Uani 1 1 d .
H41 H 0.3143 0.0927 0.0874 0.033 Uiso 1 1 calc R
C25 C -0.2096(3) 0.33704(19) 0.13368(14) 0.0383(10) Uani 1 1 d .
H25 H -0.2486 0.371 0.1329 0.046 Uiso 1 1 calc R
C35 C 0.2056(3) 0.25509(17) 0.01528(13) 0.0314(8) Uani 1 1 d .
H35 H 0.2696 0.2431 0.0236 0.038 Uiso 1 1 calc R
C31 C -0.0663(3) 0.05938(19) 0.25384(13) 0.0347(9) Uani 1 1 d .
H31 H -0.0717 0.0369 0.2778 0.042 Uiso 1 1 calc R
C30 C -0.0720(3) 0.03276(18) 0.21556(13) 0.0319(8) Uani 1 1 d .
H30 H -0.0833 -0.0075 0.2136 0.038 Uiso 1 1 calc R
C6 C 0.1904(2) 0.25972(16) 0.20579(11) 0.0228(7) Uani 1 1 d .
C37 C 0.1007(4) 0.3247(2) -0.01981(15) 0.0458(11) Uani 1 1 d .
H37 H 0.0938 0.3593 -0.035 0.055 Uiso 1 1 calc R
C46 C 0.4042(3) 0.19744(16) 0.12959(11) 0.0250(7) Uani 1 1 d .
C42 C 0.3831(3) 0.05491(19) 0.03815(13) 0.0339(9) Uani 1 1 d .
H42 H 0.4332 0.0357 0.0532 0.041 Uiso 1 1 calc R
C39 C 0.0271(3) 0.24069(19) 0.01372(14) 0.0370(9) Uani 1 1 d .
H39 H -0.0297 0.2189 0.0207 0.044 Uiso 1 1 calc R
C38 C 0.0164(4) 0.2920(2) -0.00921(16) 0.0501(12) Uani 1 1 d .
H38 H -0.0474 0.3044 -0.0175 0.06 Uiso 1 1 calc R
C5 C 0.1696(2) 0.30217(15) 0.17252(12) 0.0228(7) Uani 1 1 d .
C43 C 0.3794(3) 0.0497(2) -0.00454(14) 0.0407(10) Uani 1 1 d .
H43 H 0.4268 0.0265 -0.0181 0.049 Uiso 1 1 calc R
C48 C 0.0039(4) -0.1360(3) 0.08553(17) 0.0575(13) Uani 1 1 d .
H48A H -0.0106 -0.1534 0.1124 0.069 Uiso 1 1 calc R
H48B H -0.0324 -0.1583 0.0646 0.069 Uiso 1 1 calc R
C47 C 0.5148(3) 0.2000(2) 0.13088(13) 0.0338(9) Uani 1 1 d .
H47A H 0.5415 0.1609 0.1331 0.051 Uiso 1 1 calc R
H47B H 0.5358 0.2227 0.1545 0.051 Uiso 1 1 calc R
H47C H 0.5394 0.2181 0.1059 0.051 Uiso 1 1 calc R

loop_
_atom_site_aniso_label
_atom_site_aniso_U_11
_atom_site_aniso_U_22
_atom_site_aniso_U_33
_atom_site_aniso_U_23
_atom_site_aniso_U_13
_atom_site_aniso_U_12
Ru1 0.01657(14) 0.01788(15) 0.02009(15) 0.00021(10) 0.00093(9) 0.00079(9)
P3 0.0308(5) 0.0268(5) 0.0277(5) -0.0018(4) 0.0023(4) -0.0038(4)
P2 0.0199(4) 0.0213(4) 0.0200(4) -0.0001(3) 0.0010(3) 0.0005(3)
P4 0.0283(5) 0.0288(5) 0.0331(5) 0.0045(4) -0.0004(4) -0.0033(4)
P1 0.0160(4) 0.0217(4) 0.0204(4) -0.0003(3) 0.0015(3) 0.0011(3)
Cl1 0.0928(11) 0.0597(8) 0.0429(7) -0.0071(6) -0.0155(7) 0.0270(8)
Cl2 0.0636(9) 0.1147(15) 0.0684(10) 0.0106(10) 0.0044(8) 0.0282(9)
F11 0.0293(12) 0.0418(14) 0.0419(14) 0.0015(11) -0.0055(10) -0.0057(10)
F6 0.0345(13) 0.0446(15) 0.0556(16) 0.0071(12) 0.0060(11) 0.0073(11)
F8 0.0390(13) 0.0434(14) 0.0454(14) 0.0083(12) -0.0113(11) -0.0093(11)
F1 0.0392(13) 0.0452(15) 0.0409(14) 0.0110(11) 0.0044(11) -0.0025(11)
F4 0.0635(18) 0.0480(16) 0.0413(15) 0.0147(12) 0.0133(13) 0.0051(13)
F7 0.0525(16) 0.0369(14) 0.0541(16) 0.0142(12) -0.0108(13) -0.0106(12)
F3 0.0361(13) 0.0581(17) 0.0428(14) 0.0004(12) 0.0105(11) 0.0071(12)
F5 0.0537(16) 0.0402(14) 0.0484(16) -0.0147(12) 0.0022(12) -0.0156(12)
F9 0.0497(17) 0.091(2) 0.0517(18) -0.0256(17) 0.0163(14) -0.0107(16)
F12 0.0318(13) 0.0631(19) 0.074(2) -0.0289(16) 0.0041(13) 0.0028(12)
F2 0.071(2) 0.0442(16) 0.0560(18) -0.0187(14) -0.0217(15) -0.0032(14)
N3 0.0175(13) 0.0202(14) 0.0250(15) 0.0018(11) 0.0006(11) 0.0014(10)
F10 0.074(2) 0.0523(18) 0.090(2) 0.0403(17) -0.0399(19) -0.0284(16)
C28 0.0138(14) 0.0287(18) 0.0242(17) 0.0012(14) 0.0013(12) 0.0009(13)
N2 0.0179(13) 0.0206(14) 0.0230(14) -0.0002(11) 0.0001(11) -0.0017(11)
C33 0.0183(16) 0.0320(19) 0.0280(18) 0.0008(15) 0.0005(13) 0.0026(14)
N4 0.0196(14) 0.0260(15) 0.0253(15) -0.0028(12) 0.0042(11) 0.0003(11)
N1 0.0196(13) 0.0207(14) 0.0240(15) -0.0014(11) 0.0025(11) 0.0013(11)
C19 0.0323(19) 0.0266(19) 0.0277(19) -0.0047(15) -0.0019(15) -0.0029(15)
C34 0.0267(17) 0.0238(17) 0.0191(16) 0.0010(13) 0.0051(13) 0.0009(14)
C15 0.0219(16) 0.0201(17) 0.0279(18) -0.0034(14) 0.0001(13) 0.0011(12)
C16 0.0208(15) 0.0201(16) 0.0232(17) 0.0013(13) -0.0016(13) 0.0016(12)
C2 0.0324(19) 0.0260(19) 0.033(2) 0.0048(15) 0.0011(16) 0.0029(15)
C9 0.0212(16) 0.0320(19) 0.0249(18) 0.0057(15) -0.0018(13) -0.0001(14)
C13 0.0268(17) 0.0230(18) 0.043(2) 0.0072(16) -0.0022(16) 0.0007(14)
C1 0.040(2) 0.0199(17) 0.0222(17) 0.0038(14) 0.0019(15) 0.0030(15)
C21 0.0247(17) 0.0277(18) 0.0262(18) -0.0001(15) 0.0018(14) -0.0004(14)
C4 0.0234(17) 0.0258(18) 0.0311(19) -0.0027(15) 0.0007(14) -0.0003(14)
C10 0.0162(14) 0.0235(17) 0.0258(17) 0.0024(13) -0.0013(13) -0.0002(12)
C12 0.0215(16) 0.0270(18) 0.032(2) 0.0053(15) -0.0051(14) 0.0011(14)
C36 0.049(2) 0.030(2) 0.035(2) 0.0051(17) 0.0133(19) -0.0041(18)
C17 0.0208(15) 0.0225(17) 0.0227(17) 0.0020(13) 0.0010(13) -0.0001(13)
C14 0.0282(18) 0.0223(18) 0.038(2) -0.0028(16) 0.0007(15) -0.0007(14)
C32 0.0216(17) 0.053(3) 0.0225(18) 0.0032(17) 0.0004(14) 0.0008(16)
C24 0.042(2) 0.041(2) 0.041(2) 0.0039(19) -0.0053(19) 0.0138(19)
C20 0.0245(17) 0.0265(19) 0.032(2) 0.0015(15) -0.0024(14) -0.0059(14)
C40 0.0224(16) 0.0233(17) 0.0269(18) -0.0014(14) 0.0022(13) 0.0001(13)
C29 0.0241(17) 0.0281(19) 0.032(2) 0.0018(15) 0.0041(15) 0.0015(14)
C27 0.0218(16) 0.0266(18) 0.034(2) 0.0019(15) 0.0051(14) -0.0005(14)
C22 0.0206(15) 0.0208(17) 0.0256(18) 0.0008(13) 0.0054(13) -0.0001(13)
C8 0.0216(16) 0.037(2) 0.0222(17) -0.0019(15) -0.0015(13) 0.0000(14)
C44 0.035(2) 0.043(2) 0.0257(19) -0.0062(17) 0.0030(16) 0.0034(18)
C23 0.0315(19) 0.030(2) 0.0280(19) 0.0004(15) -0.0011(15) 0.0059(15)
C11 0.0161(14) 0.0261(18) 0.0280(18) 0.0026(14) -0.0027(13) 0.0015(13)
C3 0.0274(18) 0.0215(18) 0.043(2) 0.0020(16) 0.0007(16) 0.0003(14)
C26 0.034(2) 0.0278(19) 0.039(2) -0.0009(17) 0.0103(17) 0.0006(16)
C18 0.0274(17) 0.0271(19) 0.0236(18) -0.0021(14) 0.0003(14) 0.0030(14)
C7 0.0205(16) 0.0282(18) 0.0297(19) -0.0068(15) 0.0001(14) -0.0021(13)
C45 0.0260(17) 0.0312(19) 0.0269(19) -0.0013(15) 0.0020(14) 0.0011(14)
C41 0.0263(17) 0.0285(19) 0.0265(19) -0.0036(15) 0.0032(14) 0.0006(14)
C25 0.042(2) 0.028(2) 0.046(3) 0.0094(18) 0.0102(18) 0.0153(17)
C35 0.0277(18) 0.032(2) 0.035(2) 0.0008(16) 0.0085(16) 0.0008(15)
C31 0.0255(18) 0.046(2) 0.032(2) 0.0162(18) 0.0024(15) 0.0010(17)
C30 0.0286(19) 0.029(2) 0.038(2) 0.0105(17) 0.0055(16) -0.0007(15)
C6 0.0139(14) 0.0264(18) 0.0281(18) -0.0025(14) 0.0015(13) 0.0004(12)
C37 0.062(3) 0.035(2) 0.040(3) 0.0123(19) -0.007(2) -0.005(2)
C46 0.0256(18) 0.0196(16) 0.0297(19) -0.0029(14) 0.0031(14) 0.0005(13)
C42 0.0286(19) 0.040(2) 0.033(2) -0.0036(17) 0.0007(16) 0.0112(17)
C39 0.031(2) 0.035(2) 0.045(2) 0.0131(18) -0.0088(17) -0.0023(16)
C38 0.048(3) 0.043(3) 0.059(3) 0.016(2) -0.019(2) -0.003(2)
C5 0.0178(15) 0.0213(17) 0.0293(18) 0.0016(14) 0.0015(13) 0.0021(12)
C43 0.035(2) 0.048(3) 0.040(2) -0.007(2) 0.0042(18) 0.0140(19)
C48 0.053(3) 0.069(4) 0.050(3) 0.012(3) -0.004(2) 0.007(3)
C47 0.0154(16) 0.044(2) 0.042(2) -0.0070(18) 0.0025(15) -0.0021(15)

loop_
_atom_type_symbol
_atom_type_description
_atom_type_scat_dispersion_real
_atom_type_scat_dispersion_imag
_atom_type_scat_source
C C 0.0033 0.0016 'International Tables Vol C Tables 4.2.6.8 and 6.1.1.4'
H H 0 0 'International Tables Vol C Tables 4.2.6.8 and 6.1.1.4'
N N 0.0061 0.0033 'International Tables Vol C Tables 4.2.6.8 and 6.1.1.4'
F F 0.0171 0.0103 'International Tables Vol C Tables 4.2.6.8 and 6.1.1.4'
P P 0.1023 0.0942 'International Tables Vol C Tables 4.2.6.8 and 6.1.1.4'
Ru Ru -1.2594 0.8363 'International Tables Vol C Tables 4.2.6.8 and 6.1.1.4'
Cl Cl 0.1484 0.1585 'International Tables Vol C Tables 4.2.6.8 and 6.1.1.4'

loop_
_geom_angle_atom_site_label_1
_geom_angle_atom_site_label_2
_geom_angle_atom_site_label_3
_geom_angle
N2 Ru1 N3 78.48(11)
N2 Ru1 N4 84.83(11)
N3 Ru1 N4 90.55(11)
N2 Ru1 N1 77.56(11)
N3 Ru1 N1 155.98(11)
N4 Ru1 N1 88.94(11)
N2 Ru1 P1 96.65(8)
N3 Ru1 P1 86.64(8)
N4 Ru1 P1 176.49(9)
N1 Ru1 P1 94.48(8)
N2 Ru1 P2 177.59(9)
N3 Ru1 P2 99.21(8)
N4 Ru1 P2 94.53(8)
N1 Ru1 P2 104.77(8)
P1 Ru1 P2 83.86(3)
F4 P3 F6 90.98(15)
F4 P3 F5 90.42(16)
F6 P3 F5 90.18(16)
F4 P3 F2 90.75(17)
F6 P3 F2 90.18(16)
F5 P3 F2 178.76(17)
F4 P3 F3 90.30(15)
F6 P3 F3 178.70(16)
F5 P3 F3 89.60(15)
F2 P3 F3 90.02(16)
F4 P3 F1 179.16(16)
F6 P3 F1 89.83(14)
F5 P3 F1 89.39(15)
F2 P3 F1 89.43(16)
F3 P3 F1 88.88(14)
C34 P2 C40 100.67(16)
C34 P2 C17 102.77(16)
C40 P2 C17 106.22(16)
C34 P2 Ru1 117.72(12)
C40 P2 Ru1 120.07(12)
C17 P2 Ru1 107.64(11)
F10 P4 F7 178.91(17)
F10 P4 F9 91.0(2)
F7 P4 F9 88.95(18)
F10 P4 F12 90.3(2)
F7 P4 F12 89.76(17)
F9 P4 F12 178.6(2)
F10 P4 F8 90.72(15)
F7 P4 F8 90.37(14)
F9 P4 F8 90.46(16)
F12 P4 F8 90.20(15)
F10 P4 F11 89.39(15)
F7 P4 F11 89.52(14)
F9 P4 F11 89.88(15)
F12 P4 F11 89.46(15)
F8 P4 F11 179.65(17)
C16 P1 C22 105.15(16)
C16 P1 C28 104.73(16)
C22 P1 C28 106.78(15)
C16 P1 Ru1 108.42(11)
C22 P1 Ru1 118.15(12)
C28 P1 Ru1 112.57(11)
C15 N3 C11 117.1(3)
C15 N3 Ru1 129.2(2)
C11 N3 Ru1 113.4(2)
C29 C28 C33 118.0(3)
C29 C28 P1 122.8(3)
C33 C28 P1 118.3(3)
C6 N2 C10 122.3(3)
C6 N2 Ru1 119.1(2)
C10 N2 Ru1 118.3(2)
C32 C33 C28 120.5(4)
C32 C33 H33 119.8
C28 C33 H33 119.8
C46 N4 Ru1 173.7(3)
C1 N1 C5 117.2(3)
C1 N1 Ru1 129.0(2)
C5 N1 Ru1 113.7(2)
C18 C19 C20 120.2(3)
C18 C19 H19 119.9
C20 C19 H19 119.9
C39 C34 C35 118.2(3)
C39 C34 P2 123.0(3)
C35 C34 P2 118.0(3)
N3 C15 C14 123.1(3)
N3 C15 H15 118.4
C14 C15 H15 118.4
C17 C16 C21 119.6(3)
C17 C16 P1 117.9(3)
C21 C16 P1 122.5(3)
C3 C2 C1 118.8(4)
C3 C2 H2 120.6
C1 C2 H2 120.6
C8 C9 C10 118.7(3)
C8 C9 H9 120.7
C10 C9 H9 120.7
C14 C13 C12 119.6(4)
C14 C13 H13 120.2
C12 C13 H13 120.2
N1 C1 C2 124.1(4)
N1 C1 H1 118
C2 C1 H1 118
C20 C21 C16 120.0(3)
C20 C21 H21 120
C16 C21 H21 120
C5 C4 C3 120.4(4)
C5 C4 H4 119.8
C3 C4 H4 119.8
N2 C10 C9 119.9(3)
N2 C10 C11 113.5(3)
C9 C10 C11 126.6(3)
C13 C12 C11 118.9(4)
C13 C12 H12 120.5
C11 C12 H12 120.5
C35 C36 C37 120.7(4)
C35 C36 H36 119.7
C37 C36 H36 119.7
C18 C17 C16 119.7(3)
C18 C17 P2 123.8(3)
C16 C17 P2 116.4(3)
C13 C14 C15 119.2(4)
C13 C14 H14 120.4
C15 C14 H14 120.4
C33 C32 C31 120.1(4)
C33 C32 H32 120
C31 C32 H32 120
C23 C24 C25 120.6(4)
C23 C24 H24 119.7
C25 C24 H24 119.7
C19 C20 C21 120.0(3)
C19 C20 H20 120
C21 C20 H20 120
C41 C40 C45 118.3(3)
C41 C40 P2 120.8(3)
C45 C40 P2 120.9(3)
C28 C29 C30 121.5(4)
C28 C29 H29 119.3
C30 C29 H29 119.3
C26 C27 C22 120.8(4)
C26 C27 H27 119.6
C22 C27 H27 119.6
C23 C22 C27 117.9(3)
C23 C22 P1 122.6(3)
C27 C22 P1 119.5(3)
C9 C8 C7 120.5(3)
C9 C8 H8 119.7
C7 C8 H8 119.7
C45 C44 C43 119.0(4)
C45 C44 H44 120.5
C43 C44 H44 120.5
C24 C23 C22 120.9(4)
C24 C23 H23 119.5
C22 C23 H23 119.5
N3 C11 C12 122.1(3)
N3 C11 C10 116.1(3)
C12 C11 C10 121.8(3)
C2 C3 C4 118.1(4)
C2 C3 H3 121
C4 C3 H3 121
C25 C26 C27 120.5(4)
C25 C26 H26 119.7
C27 C26 H26 119.7
C19 C18 C17 120.5(3)
C19 C18 H18 119.8
C17 C18 H18 119.8
C6 C7 C8 118.6(3)
C6 C7 H7 120.7
C8 C7 H7 120.7
C44 C45 C40 121.4(4)
C44 C45 H45 119.3
C40 C45 H45 119.3
C42 C41 C40 120.7(4)
C42 C41 H41 119.6
C40 C41 H41 119.6
C26 C25 C24 119.2(4)
C26 C25 H25 120.4
C24 C25 H25 120.4
C36 C35 C34 120.7(4)
C36 C35 H35 119.6
C34 C35 H35 119.6
C30 C31 C32 120.3(4)
C30 C31 H31 119.9
C32 C31 H31 119.9
C31 C30 C29 119.7(4)
C31 C30 H30 120.2
C29 C30 H30 120.2
N2 C6 C7 120.0(3)
N2 C6 C5 113.4(3)
C7 C6 C5 126.5(3)
C36 C37 C38 119.5(4)
C36 C37 H37 120.3
C38 C37 H37 120.3
N4 C46 C47 178.2(4)
C43 C42 C41 119.7(4)
C43 C42 H42 120.2
C41 C42 H42 120.2
C34 C39 C38 120.9(4)
C34 C39 H39 119.6
C38 C39 H39 119.6
C37 C38 C39 120.0(4)
C37 C38 H38 120
C39 C38 H38 120
N1 C5 C4 121.4(3)
N1 C5 C6 115.6(3)
C4 C5 C6 122.7(3)
C42 C43 C44 120.9(4)
C42 C43 H43 119.5
C44 C43 H43 119.5
Cl2 C48 Cl1 112.6(3)
Cl2 C48 H48A 109.1
Cl1 C48 H48A 109.1
Cl2 C48 H48B 109.1
Cl1 C48 H48B 109.1
H48A C48 H48B 107.8
C46 C47 H47A 109.5
C46 C47 H47B 109.5
H47A C47 H47B 109.5
C46 C47 H47C 109.5
H47A C47 H47C 109.5
H47B C47 H47C 109.5

loop_
_geom_bond_atom_site_label_1
_geom_bond_atom_site_label_2
_geom_bond_distance
Ru1 N2 2.024(3)
Ru1 N3 2.103(3)
Ru1 N4 2.110(3)
Ru1 N1 2.117(3)
Ru1 P1 2.2861(9)
Ru1 P2 2.3077(9)
P3 F4 1.587(3)
P3 F6 1.590(3)
P3 F5 1.594(3)
P3 F2 1.598(3)
P3 F3 1.607(3)
P3 F1 1.611(3)
P2 C34 1.834(4)
P2 C40 1.835(4)
P2 C17 1.836(3)
P4 F10 1.582(3)
P4 F7 1.588(3)
P4 F9 1.588(3)
P4 F12 1.588(3)
P4 F8 1.605(3)
P4 F11 1.610(2)
P1 C16 1.826(4)
P1 C22 1.829(4)
P1 C28 1.831(4)
Cl1 C48 1.751(6)
Cl2 C48 1.743(6)
N3 C15 1.349(5)
N3 C11 1.369(5)
C28 C29 1.388(5)
C28 C33 1.413(5)
N2 C6 1.343(5)
N2 C10 1.351(4)
C33 C32 1.386(5)
C33 H33 0.93
N4 C46 1.132(5)
N1 C1 1.339(5)
N1 C5 1.371(5)
C19 C18 1.387(5)
C19 C20 1.387(5)
C19 H19 0.93
C34 C39 1.386(5)
C34 C35 1.398(5)
C15 C14 1.385(5)
C15 H15 0.93
C16 C17 1.397(5)
C16 C21 1.406(5)
C2 C3 1.381(6)
C2 C1 1.383(5)
C2 H2 0.93
C9 C8 1.383(5)
C9 C10 1.394(5)
C9 H9 0.93
C13 C14 1.363(6)
C13 C12 1.384(5)
C13 H13 0.93
C1 H1 0.93
C21 C20 1.395(5)
C21 H21 0.93
C4 C5 1.382(5)
C4 C3 1.391(5)
C4 H4 0.93
C10 C11 1.468(5)
C12 C11 1.391(5)
C12 H12 0.93
C36 C35 1.374(6)
C36 C37 1.378(7)
C36 H36 0.93
C17 C18 1.395(5)
C14 H14 0.93
C32 C31 1.391(6)
C32 H32 0.93
C24 C23 1.381(6)
C24 C25 1.381(6)
C24 H24 0.93
C20 H20 0.93
C40 C41 1.394(5)
C40 C45 1.400(5)
C29 C30 1.394(5)
C29 H29 0.93
C27 C26 1.381(5)
C27 C22 1.401(5)
C27 H27 0.93
C22 C23 1.391(5)
C8 C7 1.396(5)
C8 H8 0.93
C44 C45 1.384(5)
C44 C43 1.389(6)
C44 H44 0.93
C23 H23 0.93
C3 H3 0.93
C26 C25 1.381(6)
C26 H26 0.93
C18 H18 0.93
C7 C6 1.392(5)
C7 H7 0.93
C45 H45 0.93
C41 C42 1.391(5)
C41 H41 0.93
C25 H25 0.93
C35 H35 0.93
C31 C30 1.375(6)
C31 H31 0.93
C30 H30 0.93
C6 C5 1.468(5)
C37 C38 1.385(7)
C37 H37 0.93
C46 C47 1.468(5)
C42 C43 1.380(6)
C42 H42 0.93
C39 C38 1.388(6)
C39 H39 0.93
C38 H38 0.93
C43 H43 0.93
C48 H48A 0.97
C48 H48B 0.97
C47 H47A 0.96
C47 H47B 0.96
C47 H47C 0.96
